data_1565011
loop_
_publ_author_name
'Akopov, Georgiy'
'Hewage, Nethmi'
'Yox, Philip'
'Viswanathan , Gayatri'
'Lee, Shannon'
'Hulsebosch, Liam'
'Cady, Sarah'
'Paterson, Alexander L.'
'Perras, Fr\'ed\'eric A.'
'Xu, Wenqian'
'Wu, Kui'
'Mudryk, Yaroslav'
'Kovnir, Kirill'

_publ_section_title
;
 &#x000D; Synthesis-Enabled Exploration of Chiral and Polar Multivalent
 Quaternary Sulfides&#x000D;
;
_journal_name_full 'Chemical Science'
_journal_paper_doi 10.1039/D1SC03685H
_journal_year 2021
_chemical_formula_sum 'La6 S14 Sc0.64 Si2'
_chemical_formula_weight 1367.25
_space_group_crystal_system hexagonal
_space_group_IT_number 173
_space_group_name_Hall 'P 6c'
_space_group_name_H-M_alt 'P 63'
_audit_creation_method SHELXL-2018/3
_audit_update_record
;
2021-09-26 deposited with the CCDC.	2021-10-18 downloaded from the CCDC.
;
_cell_angle_alpha 90
_cell_angle_beta 90
_cell_angle_gamma 120
_cell_formula_units_Z 1
_cell_length_a 10.3383(5)
_cell_length_b 10.3383(5)
_cell_length_c 5.7459(4)
_cell_measurement_reflns_used 9981
_cell_measurement_temperature 100(2)
_cell_measurement_theta_max 80.256
_cell_measurement_theta_min 4.549
_cell_volume 531.85(5)
_computing_structure_refinement 'SHELXL-2018/3 (Sheldrick, 2018)'
_computing_structure_solution 'SHELXT 2018/2 (Sheldrick, 2018)'
_diffrn_ambient_temperature 100(2)
_diffrn_measured_fraction_theta_full 1.000
_diffrn_measured_fraction_theta_max 1.000
_diffrn_measurement_device_type 'Bruker APEX III CMOS area-detector'
_diffrn_measurement_method 'profile data from \w scans'
_diffrn_radiation_type MoK\a
_diffrn_radiation_wavelength 0.71073
_diffrn_reflns_av_R_equivalents 0.0575
_diffrn_reflns_av_unetI/netI 0.0235
_diffrn_reflns_Laue_measured_fraction_full 1.000
_diffrn_reflns_Laue_measured_fraction_max 1.000
_diffrn_reflns_limit_h_max 16
_diffrn_reflns_limit_h_min -17
_diffrn_reflns_limit_k_max 17
_diffrn_reflns_limit_k_min -17
_diffrn_reflns_limit_l_max 9
_diffrn_reflns_limit_l_min -9
_diffrn_reflns_number 25524
_diffrn_reflns_point_group_measured_fraction_full 1.000
_diffrn_reflns_point_group_measured_fraction_max 1.000
_diffrn_reflns_theta_full 25.242
_diffrn_reflns_theta_max 36.996
_diffrn_reflns_theta_min 2.275
_diffrn_source 'fine-focus sealed tube'
_exptl_absorpt_coefficient_mu 13.437
_exptl_absorpt_correction_T_max 0.748
_exptl_absorpt_correction_T_min 0.654
_exptl_absorpt_correction_type multi-scan
_exptl_absorpt_process_details SADABS
_exptl_crystal_colour colorless
_exptl_crystal_density_diffrn 4.269
_exptl_crystal_description plate
_exptl_crystal_F_000 607
_exptl_crystal_size_max 0.065
_exptl_crystal_size_mid 0.052
_exptl_crystal_size_min 0.024
_exptl_transmission_factor_max 0.748
_exptl_transmission_factor_min 0.603
_refine_diff_density_max 1.094
_refine_diff_density_min -1.207
_refine_diff_density_rms 0.188
_refine_ls_abs_structure_details
;
 Flack x determined using 724 quotients [(I+)-(I-)]/[(I+)+(I-)]
 (Parsons, Flack and Wagner, Acta Cryst. B69 (2013) 249-259).
;
_refine_ls_abs_structure_Flack 0.011(11)
_refine_ls_extinction_coef 0.0034(3)
_refine_ls_extinction_expression Fc^*^=kFc[1+0.001xFc^2^\l^3^/sin(2\q)]^-1/4^
_refine_ls_extinction_method 'SHELXL-2018/3 (Sheldrick 2018)'
_refine_ls_goodness_of_fit_ref 1.054
_refine_ls_hydrogen_treatment undef
_refine_ls_matrix_type full
_refine_ls_number_parameters 46
_refine_ls_number_reflns 1805
_refine_ls_number_restraints 0
_refine_ls_restrained_S_all 1.054
_refine_ls_R_factor_all 0.0232
_refine_ls_R_factor_gt 0.0186
_refine_ls_shift/su_max 0.048
_refine_ls_shift/su_mean 0.005
_refine_ls_structure_factor_coef Fsqd
_refine_ls_weighting_details 'w=1/[\s^2^(Fo^2^)+(0.0071P)^2^+0.8255P] where P=(Fo^2^+2Fc^2^)/3'
_refine_ls_weighting_scheme calc
_refine_ls_wR_factor_gt 0.0314
_refine_ls_wR_factor_ref 0.0324
_reflns_Friedel_coverage 0.855
_reflns_Friedel_fraction_full 1.000
_reflns_Friedel_fraction_max 1.000
_reflns_number_gt 1674
_reflns_number_total 1805
_reflns_threshold_expression 'I > 2\s(I)'
_cod_data_source_file d1sc03685h2.cif
_cod_data_source_block GA1698_La6ScSi2S14
_cod_original_cell_volume 531.85(6)
_cod_database_code 1565011
_shelx_shelxl_version_number 2018/3
_shelx_space_group_comment
;
The symmetry employed for this shelxl refinement is uniquely defined
by the following loop, which should always be used as a source of
symmetry information in preference to the above space-group names.
They are only intended as comments.
;
_shelx_estimated_absorpt_t_min 0.475
_shelx_estimated_absorpt_t_max 0.739

loop_
_space_group_symop_operation_xyz
'x, y, z'
'-y, x-y, z'
'-x+y, -x, z'
'-x, -y, z+1/2'
'y, -x+y, z+1/2'
'x-y, x, z+1/2'

loop_
_atom_site_label
_atom_site_type_symbol
_atom_site_fract_x
_atom_site_fract_y
_atom_site_fract_z
_atom_site_U_iso_or_equiv
_atom_site_adp_type
_atom_site_occupancy
_atom_site_site_symmetry_order
_atom_site_calc_flag
_atom_site_refinement_flags_posn
_atom_site_refinement_flags_adp
_atom_site_refinement_flags_occupancy
_atom_site_disorder_assembly
_atom_site_disorder_group
La1 La 0.12561(17) 0.3643(3) -0.2635(12) 0.00472(16) Uani 0.729(13) 1 d . . P . .
La11 La 0.1149(4) 0.3396(4) -0.2623(19) 0.00472(16) Uani 0.271(13) 1 d . . P . .
Sc1 Sc 0.000000 0.000000 0.000000 0.0022(7) Uani 0.323(5) 3 d S T P . .
Si1 Si 0.333333 0.666667 0.1526(10) 0.0043(3) Uani 1 3 d S T P . .
S1 S 0.333333 0.666667 0.5175(10) 0.0083(3) Uani 1 3 d S T P . .
S2 S 0.11586(9) 0.59162(10) 0.0125(10) 0.00581(14) Uani 1 1 d . . . . .
S3 S 0.1578(9) -0.0810(2) 0.2504(14) 0.0048(2) Uani 0.62(4) 1 d . . P . .
S33 S 0.0882(8) 0.2645(16) 0.2454(19) 0.0048(2) Uani 0.38(4) 1 d . . P . .

loop_
_atom_site_aniso_label
_atom_site_aniso_U_11
_atom_site_aniso_U_22
_atom_site_aniso_U_33
_atom_site_aniso_U_23
_atom_site_aniso_U_13
_atom_site_aniso_U_12
La1 0.00428(18) 0.0046(5) 0.00593(7) 0.0000(6) -0.0005(3) 0.0027(3)
La11 0.00428(18) 0.0046(5) 0.00593(7) 0.0000(6) -0.0005(3) 0.0027(3)
Sc1 0.0021(8) 0.0021(8) 0.0025(13) 0.000 0.000 0.0010(4)
Si1 0.0053(4) 0.0053(4) 0.0023(6) 0.000 0.000 0.0027(2)
S1 0.0109(4) 0.0109(4) 0.0030(5) 0.000 0.000 0.0054(2)
S2 0.0054(3) 0.0090(3) 0.0045(3) 0.0005(3) 0.0003(3) 0.0046(3)
S3 0.0036(5) 0.0047(8) 0.0069(4) -0.0006(8) -0.0006(12) 0.0025(5)
S33 0.0036(5) 0.0047(8) 0.0069(4) -0.0006(8) -0.0006(12) 0.0025(5)

loop_
_atom_type_symbol
_atom_type_description
_atom_type_scat_dispersion_real
_atom_type_scat_dispersion_imag
_atom_type_scat_source
La La -0.2871 2.4523 'International Tables Vol C Tables 4.2.6.8 and 6.1.1.4'
S S 0.1246 0.1234 'International Tables Vol C Tables 4.2.6.8 and 6.1.1.4'
Sc Sc 0.2519 0.3716 'International Tables Vol C Tables 4.2.6.8 and 6.1.1.4'
Si Si 0.0817 0.0704 'International Tables Vol C Tables 4.2.6.8 and 6.1.1.4'

loop_
_geom_angle_atom_site_label_1
_geom_angle_atom_site_label_2
_geom_angle_atom_site_label_3
_geom_angle
_geom_angle_site_symmetry_1
_geom_angle_site_symmetry_3
_geom_angle_publ_flag
S2 La1 S3 140.95(15) . 6_554 ?
S2 La1 S3 112.04(15) . 4_554 ?
S3 La1 S3 80.4(4) 6_554 4_554 ?
S2 La1 S33 139.4(2) . 5_554 ?
S3 La1 S33 4.63(11) 6_554 5_554 ?
S3 La1 S33 85.0(4) 4_554 5_554 ?
S2 La1 S33 139.2(2) . 1_554 ?
S3 La1 S33 78.5(2) 6_554 1_554 ?
S3 La1 S33 77.7(3) 4_554 1_554 ?
S33 La1 S33 78.9(3) 5_554 1_554 ?
S2 La1 S2 71.35(7) . 2_665 ?
S3 La1 S2 75.54(17) 6_554 2_665 ?
S3 La1 S2 138.59(18) 4_554 2_665 ?
S33 La1 S2 72.0(2) 5_554 2_665 ?
S33 La1 S2 128.18(13) 1_554 2_665 ?
S2 La1 S33 108.9(2) . 6_554 ?
S3 La1 S33 84.8(5) 6_554 6_554 ?
S3 La1 S33 4.43(13) 4_554 6_554 ?
S33 La1 S33 89.4(5) 5_554 6_554 ?
S33 La1 S33 78.0(3) 1_554 6_554 ?
S2 La1 S33 141.4(3) 2_665 6_554 ?
S2 La1 S3 143.2(2) . 2_554 ?
S3 La1 S3 75.0(2) 6_554 2_554 ?
S3 La1 S3 74.57(16) 4_554 2_554 ?
S33 La1 S3 75.6(3) 5_554 2_554 ?
S33 La1 S3 4.46(14) 1_554 2_554 ?
S2 La1 S3 128.70(8) 2_665 2_554 ?
S33 La1 S3 75.1(2) 6_554 2_554 ?
S2 La1 S2 75.17(5) . 4_564 ?
S3 La1 S2 141.75(18) 6_554 4_564 ?
S3 La1 S2 71.07(17) 4_554 4_564 ?
S33 La1 S2 144.7(2) 5_554 4_564 ?
S33 La1 S2 71.04(12) 1_554 4_564 ?
S2 La1 S2 142.18(11) 2_665 4_564 ?
S33 La1 S2 66.9(3) 6_554 4_564 ?
S3 La1 S2 73.25(14) 2_554 4_564 ?
S2 La1 S1 71.56(7) . 1_554 ?
S3 La1 S1 115.46(19) 6_554 1_554 ?
S3 La1 S1 151.35(17) 4_554 1_554 ?
S33 La1 S1 111.1(3) 5_554 1_554 ?
S33 La1 S1 82.3(3) 1_554 1_554 ?
S2 La1 S1 70.05(6) 2_665 1_554 ?
S33 La1 S1 148.2(3) 6_554 1_554 ?
S3 La1 S1 86.36(17) 2_554 1_554 ?
S2 La1 S1 83.18(7) 4_564 1_554 ?
S2 La1 S33 72.5(2) . . ?
S3 La1 S33 75.8(3) 6_554 . ?
S3 La1 S33 75.1(3) 4_554 . ?
S33 La1 S33 77.4(3) 5_554 . ?
S33 La1 S33 145.1(5) 1_554 . ?
S2 La1 S33 66.67(18) 2_665 . ?
S33 La1 S33 76.5(3) 6_554 . ?
S3 La1 S33 140.7(4) 2_554 . ?
S2 La1 S33 118.73(9) 4_564 . ?
S1 La1 S33 130.3(3) 1_554 . ?
S2 La1 S3 76.30(18) . 2 ?
S3 La1 S3 72.7(2) 6_554 2 ?
S3 La1 S3 72.36(18) 4_554 2 ?
S33 La1 S3 74.5(3) 5_554 2 ?
S33 La1 S3 141.2(4) 1_554 2 ?
S2 La1 S3 68.54(9) 2_665 2 ?
S33 La1 S3 74.0(3) 6_554 2 ?
S3 La1 S3 136.7(3) 2_554 2 ?
S2 La1 S3 119.62(10) 4_564 2 ?
S1 La1 S3 133.66(15) 1_554 2 ?
S33 La1 S3 3.94(14) . 2 ?
S3 La11 S3 86.4(4) 4_554 6_554 ?
S3 La11 S33 91.1(4) 4_554 5_554 ?
S3 La11 S33 4.81(11) 6_554 5_554 ?
S3 La11 S33 4.64(15) 4_554 6_554 ?
S3 La11 S33 91.0(5) 6_554 6_554 ?
S33 La11 S33 95.8(6) 5_554 6_554 ?
S3 La11 S33 81.5(3) 4_554 1_554 ?
S3 La11 S33 81.8(3) 6_554 1_554 ?
S33 La11 S33 82.0(3) 5_554 1_554 ?
S33 La11 S33 81.6(3) 6_554 1_554 ?
S3 La11 S3 78.4(2) 4_554 2_554 ?
S3 La11 S3 78.3(3) 6_554 2_554 ?
S33 La11 S3 78.8(3) 5_554 2_554 ?
S33 La11 S3 78.8(3) 6_554 2_554 ?
S33 La11 S3 4.61(14) 1_554 2_554 ?
S3 La11 S33 78.8(3) 4_554 . ?
S3 La11 S33 79.1(3) 6_554 . ?
S33 La11 S33 80.5(3) 5_554 . ?
S33 La11 S33 80.1(4) 6_554 . ?
S33 La11 S33 153.3(5) 1_554 . ?
S3 La11 S33 148.7(4) 2_554 . ?
S3 La11 S2 112.4(2) 4_554 . ?
S3 La11 S2 140.1(3) 6_554 . ?
S33 La11 S2 137.8(3) 5_554 . ?
S33 La11 S2 109.0(3) 6_554 . ?
S33 La11 S2 133.8(3) 1_554 . ?
S3 La11 S2 138.1(3) 2_554 . ?
S33 La11 S2 71.2(3) . . ?
S3 La11 S3 76.0(2) 4_554 2 ?
S3 La11 S3 76.0(3) 6_554 2 ?
S33 La11 S3 77.6(4) 5_554 2 ?
S33 La11 S3 77.6(3) 6_554 2 ?
S33 La11 S3 149.1(5) 1_554 2 ?
S3 La11 S3 144.5(4) 2_554 2 ?
S33 La11 S3 4.16(14) . 2 ?
S2 La11 S3 75.2(3) . 2 ?
S3 La11 S2 143.1(3) 4_554 2_665 ?
S3 La11 S2 76.1(2) 6_554 2_665 ?
S33 La11 S2 72.4(3) 5_554 2_665 ?
S33 La11 S2 145.6(4) 6_554 2_665 ?
S33 La11 S2 126.5(2) 1_554 2_665 ?
S3 La11 S2 127.62(19) 2_554 2_665 ?
S33 La11 S2 66.3(3) . 2_665 ?
S2 La11 S2 67.92(14) . 2_665 ?
S3 La11 S2 68.38(19) 2 2_665 ?
S3 La11 S2 72.6(2) 4_554 4_564 ?
S3 La11 S2 147.5(3) 6_554 4_564 ?
S33 La11 S2 150.0(3) 5_554 4_564 ?
S33 La11 S2 68.2(3) 6_554 4_564 ?
S33 La11 S2 71.0(2) 1_554 4_564 ?
S3 La11 S2 73.4(2) 2_554 4_564 ?
S33 La11 S2 119.0(2) . 4_564 ?
S2 La11 S2 72.11(7) . 4_564 ?
S3 La11 S2 120.4(2) 2 4_564 ?
S2 La11 S2 134.72(12) 2_665 4_564 ?
S3 La11 S1 150.0(3) 4_554 1_554 ?
S3 La11 S1 113.8(2) 6_554 1_554 ?
S33 La11 S1 109.2(3) 5_554 1_554 ?
S33 La11 S1 146.3(4) 6_554 1_554 ?
S33 La11 S1 79.8(3) 1_554 1_554 ?
S3 La11 S1 84.0(3) 2_554 1_554 ?
S33 La11 S1 125.2(3) . 1_554 ?
S2 La11 S1 66.85(7) . 1_554 ?
S3 La11 S1 128.9(3) 2 1_554 ?
S2 La11 S1 66.31(7) 2_665 1_554 ?
S2 La11 S1 79.16(13) 4_564 1_554 ?
S3 Sc1 S3 92.6(2) 5_554 4_554 ?
S3 Sc1 S3 92.6(2) 5_554 6_554 ?
S3 Sc1 S3 92.6(2) 4_554 6_554 ?
S3 Sc1 S3 179.9(3) 5_554 2 ?
S3 Sc1 S3 87.46(16) 4_554 2 ?
S3 Sc1 S3 87.46(16) 6_554 2 ?
S3 Sc1 S3 87.46(16) 5_554 3 ?
S3 Sc1 S3 87.46(16) 4_554 3 ?
S3 Sc1 S3 179.9(3) 6_554 3 ?
S3 Sc1 S3 92.5(3) 2 3 ?
S3 Sc1 S3 87.46(16) 5_554 . ?
S3 Sc1 S3 179.9(3) 4_554 . ?
S3 Sc1 S3 87.46(16) 6_554 . ?
S3 Sc1 S3 92.5(3) 2 . ?
S3 Sc1 S3 92.5(3) 3 . ?
S3 Sc1 S33 176.9(2) 5_554 . ?
S3 Sc1 S33 85.1(2) 4_554 . ?
S3 Sc1 S33 85.5(3) 6_554 . ?
S3 Sc1 S33 3.2(2) 2 . ?
S3 Sc1 S33 94.5(3) 3 . ?
S3 Sc1 S33 94.9(2) . . ?
S3 Sc1 S33 85.5(3) 5_554 3 ?
S3 Sc1 S33 176.9(2) 4_554 3 ?
S3 Sc1 S33 85.1(2) 6_554 3 ?
S3 Sc1 S33 94.5(3) 2 3 ?
S3 Sc1 S33 94.9(2) 3 3 ?
S3 Sc1 S33 3.2(2) . 3 ?
S33 Sc1 S33 96.8(3) . 3 ?
S3 Sc1 S33 85.1(2) 5_554 2 ?
S3 Sc1 S33 85.5(3) 4_554 2 ?
S3 Sc1 S33 176.9(2) 6_554 2 ?
S3 Sc1 S33 94.9(2) 2 2 ?
S3 Sc1 S33 3.2(2) 3 2 ?
S3 Sc1 S33 94.5(3) . 2 ?
S33 Sc1 S33 96.8(3) . 2 ?
S33 Sc1 S33 96.8(3) 3 2 ?
S3 Sc1 S33 2.2(3) 5_554 4_554 ?
S3 Sc1 S33 94.30(19) 4_554 4_554 ?
S3 Sc1 S33 93.9(3) 6_554 4_554 ?
S3 Sc1 S33 177.7(2) 2 4_554 ?
S3 Sc1 S33 86.2(3) 3 4_554 ?
S3 Sc1 S33 85.8(2) . 4_554 ?
S33 Sc1 S33 179.1(4) . 4_554 ?
S33 Sc1 S33 83.85(19) 3 4_554 ?
S33 Sc1 S33 83.85(19) 2 4_554 ?
S3 Sc1 S33 93.9(3) 5_554 6_554 ?
S3 Sc1 S33 2.2(3) 4_554 6_554 ?
S3 Sc1 S33 94.30(19) 6_554 6_554 ?
S3 Sc1 S33 86.2(3) 2 6_554 ?
S3 Sc1 S33 85.8(2) 3 6_554 ?
S3 Sc1 S33 177.7(2) . 6_554 ?
S33 Sc1 S33 83.85(19) . 6_554 ?
S33 Sc1 S33 179.1(4) 3 6_554 ?
S33 Sc1 S33 83.85(19) 2 6_554 ?
S33 Sc1 S33 95.5(3) 4_554 6_554 ?
S3 Sc1 S33 94.30(19) 5_554 5_554 ?
S3 Sc1 S33 93.9(3) 4_554 5_554 ?
S3 Sc1 S33 2.2(3) 6_554 5_554 ?
S3 Sc1 S33 85.8(2) 2 5_554 ?
S3 Sc1 S33 177.7(2) 3 5_554 ?
S3 Sc1 S33 86.2(3) . 5_554 ?
S33 Sc1 S33 83.85(19) . 5_554 ?
S33 Sc1 S33 83.9(2) 3 5_554 ?
S33 Sc1 S33 179.1(4) 2 5_554 ?
S33 Sc1 S33 95.5(3) 4_554 5_554 ?
S33 Sc1 S33 95.5(3) 6_554 5_554 ?
S1 Si1 S2 112.14(5) . . ?
S1 Si1 S2 112.14(5) . 3_565 ?
S2 Si1 S2 106.67(5) . 3_565 ?
S1 Si1 S2 112.14(5) . 2_665 ?
S2 Si1 S2 106.67(5) . 2_665 ?
S2 Si1 S2 106.67(5) 3_565 2_665 ?
Si1 S1 La1 114.43(6) . 3_566 ?
Si1 S1 La1 114.43(6) . 1_556 ?
La1 S1 La1 104.09(7) 3_566 1_556 ?
Si1 S1 La1 114.43(6) . 2_666 ?
La1 S1 La1 104.09(7) 3_566 2_666 ?
La1 S1 La1 104.09(7) 1_556 2_666 ?
Si1 S1 La11 112.98(16) . 3_566 ?
La1 S1 La11 1.82(17) 3_566 3_566 ?
La1 S1 La11 104.01(10) 1_556 3_566 ?
La1 S1 La11 105.83(9) 2_666 3_566 ?
Si1 S1 La11 112.98(16) . 2_666 ?
La1 S1 La11 104.01(10) 3_566 2_666 ?
La1 S1 La11 105.83(9) 1_556 2_666 ?
La1 S1 La11 1.82(17) 2_666 2_666 ?
La11 S1 La11 105.74(18) 3_566 2_666 ?
Si1 S1 La11 112.98(16) . 1_556 ?
La1 S1 La11 105.83(9) 3_566 1_556 ?
La1 S1 La11 1.82(17) 1_556 1_556 ?
La1 S1 La11 104.01(9) 2_666 1_556 ?
La11 S1 La11 105.74(18) 3_566 1_556 ?
La11 S1 La11 105.74(18) 2_666 1_556 ?
Si1 S2 La1 92.52(5) . . ?
Si1 S2 La1 89.40(6) . 3_565 ?
La1 S2 La1 109.56(12) . 3_565 ?
Si1 S2 La1 125.48(7) . 4_565 ?
La1 S2 La1 136.27(4) . 4_565 ?
La1 S2 La1 93.26(10) 3_565 4_565 ?
Si1 S2 La11 93.37(9) . . ?
La1 S2 La11 2.89(16) . . ?
La1 S2 La11 112.31(12) 3_565 . ?
La1 S2 La11 134.21(8) 4_565 . ?
Si1 S2 La11 92.04(9) . 3_565 ?
La1 S2 La11 112.08(12) . 3_565 ?
La1 S2 La11 3.75(9) 3_565 3_565 ?
La1 S2 La11 89.55(14) 4_565 3_565 ?
La11 S2 La11 114.8(3) . 3_565 ?
Si1 S2 La11 123.49(14) . 4_565 ?
La1 S2 La11 139.82(9) . 4_565 ?
La1 S2 La11 89.79(15) 3_565 4_565 ?
La1 S2 La11 4.01(5) 4_565 4_565 ?
La11 S2 La11 137.85(7) . 4_565 ?
La11 S2 La11 86.11(11) 3_565 4_565 ?
S33 S3 Sc1 153(3) 3 4 ?
S33 S3 Sc1 139(3) 3 . ?
Sc1 S3 Sc1 66.9(2) 4 . ?
S33 S3 La11 106.3(17) 3 4 ?
Sc1 S3 La11 79.9(3) 4 4 ?
Sc1 S3 La11 78.2(2) . 4 ?
S33 S3 La11 99.5(19) 3 5 ?
Sc1 S3 La11 79.8(2) 4 5 ?
Sc1 S3 La11 78.14(18) . 5 ?
La11 S3 La11 153.4(4) 4 5 ?
S33 S3 La1 96.2(19) 3 5 ?
Sc1 S3 La1 82.61(15) 4 5 ?
Sc1 S3 La1 80.87(13) . 5 ?
La11 S3 La1 156.7(4) 4 5 ?
La11 S3 La1 3.32(7) 5 5 ?
S33 S3 La1 103.7(17) 3 4 ?
Sc1 S3 La1 82.1(2) 4 4 ?
Sc1 S3 La1 80.3(2) . 4 ?
La11 S3 La1 2.61(8) 4 4 ?
La11 S3 La1 156.0(4) 5 4 ?
La1 S3 La1 159.3(4) 5 4 ?
S33 S3 La11 79(3) 3 3_556 ?
Sc1 S3 La11 74.8(2) 4 3_556 ?
Sc1 S3 La11 141.6(4) . 3_556 ?
La11 S3 La11 95.6(2) 4 3_556 ?
La11 S3 La11 95.5(2) 5 3_556 ?
La1 S3 La11 94.53(15) 5 3_556 ?
La1 S3 La11 94.80(14) 4 3_556 ?
S33 S3 La1 75(3) 3 3_556 ?
Sc1 S3 La1 78.78(19) 4 3_556 ?
Sc1 S3 La1 145.7(3) . 3_556 ?
La11 S3 La1 95.9(2) 4 3_556 ?
La11 S3 La1 96.8(2) 5 3_556 ?
La1 S3 La1 95.59(15) 5 3_556 ?
La1 S3 La1 95.01(12) 4 3_556 ?
La11 S3 La1 4.04(9) 3_556 3_556 ?
S33 S3 La11 66(3) 3 3 ?
Sc1 S3 La11 140.7(3) 4 3 ?
Sc1 S3 La11 73.82(19) . 3 ?
La11 S3 La11 92.5(2) 4 3 ?
La11 S3 La11 92.4(2) 5 3 ?
La1 S3 La11 91.39(16) 5 3 ?
La1 S3 La11 91.67(14) 4 3 ?
La11 S3 La11 144.5(4) 3_556 3 ?
La1 S3 La11 140.5(4) 3_556 3 ?
S33 S3 La1 62(3) 3 3 ?
Sc1 S3 La1 144.5(3) 4 3 ?
Sc1 S3 La1 77.59(18) . 3 ?
La11 S3 La1 92.9(2) 4 3 ?
La11 S3 La1 93.7(2) 5 3 ?
La1 S3 La1 92.46(16) 5 3 ?
La1 S3 La1 91.94(13) 4 3 ?
La11 S3 La1 140.8(4) 3_556 3 ?
La1 S3 La1 136.7(3) 3_556 3 ?
La11 S3 La1 3.79(8) 3 3 ?
S3 S33 Sc1 37(3) 2 . ?
S3 S33 La11 75.7(19) 2 6 ?
Sc1 S33 La11 74.3(3) . 6 ?
S3 S33 Sc1 24(3) 2 4 ?
Sc1 S33 Sc1 61.6(3) . 4 ?
La11 S33 Sc1 75.4(3) 6 4 ?
S3 S33 La11 69.0(16) 2 5 ?
Sc1 S33 La11 74.0(3) . 5 ?
La11 S33 La11 144.2(5) 6 5 ?
Sc1 S33 La11 75.1(3) 4 5 ?
S3 S33 La11 97(3) 2 1_556 ?
Sc1 S33 La11 133.9(5) . 1_556 ?
La11 S33 La11 95.3(3) 6 1_556 ?
Sc1 S33 La11 72.3(3) 4 1_556 ?
La11 S33 La11 94.7(3) 5 1_556 ?
S3 S33 La1 79.2(19) 2 6 ?
Sc1 S33 La1 77.3(3) . 6 ?
La11 S33 La1 3.50(7) 6 6 ?
Sc1 S33 La1 78.5(3) 4 6 ?
La11 S33 La1 147.7(5) 5 6 ?
La11 S33 La1 94.6(2) 1_556 6 ?
S3 S33 La1 101(3) 2 1_556 ?
Sc1 S33 La1 138.0(5) . 1_556 ?
La11 S33 La1 96.9(3) 6 1_556 ?
Sc1 S33 La1 76.5(3) 4 1_556 ?
La11 S33 La1 95.5(3) 5 1_556 ?
La11 S33 La1 4.20(8) 1_556 1_556 ?
La1 S33 La1 96.0(2) 6 1_556 ?
S3 S33 La11 110(3) 2 . ?
Sc1 S33 La11 72.8(3) . . ?
La11 S33 La11 93.4(3) 6 . ?
Sc1 S33 La11 134.4(4) 4 . ?
La11 S33 La11 92.9(3) 5 . ?
La11 S33 La11 153.3(5) 1_556 . ?
La1 S33 La11 92.5(2) 6 . ?
La1 S33 La11 149.1(5) 1_556 . ?
S3 S33 La1 71.8(16) 2 5 ?
Sc1 S33 La1 76.3(2) . 5 ?
La11 S33 La1 147.0(5) 6 5 ?
Sc1 S33 La1 77.5(2) 4 5 ?
La11 S33 La1 2.81(7) 5 5 ?
La11 S33 La1 94.2(2) 1_556 5 ?
La1 S33 La1 150.5(5) 6 5 ?
La1 S33 La1 94.8(2) 1_556 5 ?
La11 S33 La1 92.2(2) . 5 ?
S3 S33 La1 114(3) 2 . ?
Sc1 S33 La1 76.8(3) . . ?
La11 S33 La1 95.0(3) 6 . ?
Sc1 S33 La1 138.4(4) 4 . ?
La11 S33 La1 93.7(3) 5 . ?
La11 S33 La1 149.3(5) 1_556 . ?
La1 S33 La1 93.9(2) 6 . ?
La1 S33 La1 145.1(5) 1_556 . ?
La11 S33 La1 4.01(8) . . ?
La1 S33 La1 92.8(2) 5 . ?

loop_
_geom_bond_atom_site_label_1
_geom_bond_atom_site_label_2
_geom_bond_distance
_geom_bond_site_symmetry_2
_geom_bond_publ_flag
La1 S2 2.879(3) . ?
La1 S3 2.903(3) 6_554 ?
La1 S3 2.931(5) 4_554 ?
La1 S33 2.938(7) 5_554 ?
La1 S33 2.963(10) 1_554 ?
La1 S2 2.994(2) 2_665 ?
La1 S33 2.996(5) 6_554 ?
La1 S3 3.016(6) 2_554 ?
La1 S2 3.0390(19) 4_564 ?
La1 S1 3.042(3) 1_554 ?
La1 S33 3.060(11) . ?
La1 S3 3.165(7) 2 ?
La11 S3 2.751(6) 4_554 ?
La11 S3 2.754(4) 6_554 ?
La11 S33 2.803(8) 5_554 ?
La11 S33 2.827(6) 6_554 ?
La11 S33 2.910(13) 1_554 ?
La11 S3 2.947(10) 2_554 ?
La11 S33 2.996(14) . ?
La11 S2 3.042(6) . ?
La11 S3 3.086(11) 2 ?
La11 S2 3.090(6) 2_665 ?
La11 S2 3.093(5) 4_564 ?
La11 S1 3.240(5) 1_554 ?
Sc1 S3 2.605(9) 5_554 ?
Sc1 S3 2.605(9) 4_554 ?
Sc1 S3 2.605(9) 6_554 ?
Sc1 S3 2.608(9) 2 ?
Sc1 S3 2.608(9) 3 ?
Sc1 S3 2.608(9) . ?
Sc1 S33 2.793(13) . ?
Sc1 S33 2.793(13) 3 ?
Sc1 S33 2.793(13) 2 ?
Sc1 S33 2.820(14) 4_554 ?
Sc1 S33 2.820(14) 6_554 ?
Sc1 S33 2.820(14) 5_554 ?
Si1 S1 2.097(2) . ?
Si1 S2 2.1355(11) . ?
Si1 S2 2.1355(11) 3_565 ?
Si1 S2 2.1355(11) 2_665 ?
S3 S33 0.238(6) 3 ?
